data_2222453
loop_
_publ_author_name
'Suwunwong, Thitipone'
'Chantrapromma, Suchada'
'Pakdeevanich, Paradorn'
'Fun, Hoong-Kun'

_publ_section_title
;
 (<i>E</i>)-1-(2-Thienyl)-3-(3,4,5-trimethoxyphenyl)prop-2-en-1-one
;
_journal_coeditor_code SJ2627
_journal_issue 7
_journal_name_full 'Acta Crystallographica Section E'
_journal_page_first o1575
_journal_page_last o1576
_journal_paper_doi 10.1107/S1600536809021850
_journal_volume 65
_journal_year 2009
_chemical_formula_iupac 'C16 H16 O4 S'
_chemical_formula_moiety 'C16 H16 O4 S'
_chemical_formula_sum 'C16 H16 O4 S'
_chemical_formula_weight 304.36
_chemical_melting_point_gt 420
_chemical_melting_point_lt 421
_chemical_name_systematic
;
(<i>E</i>)-1-(2-Thienyl)-3-(3,4,5-trimethoxyphenyl)prop-2-en-1-one
;
_space_group_IT_number 33
_symmetry_cell_setting orthorhombic
_symmetry_space_group_name_Hall 'P 2c -2n'
_symmetry_space_group_name_H-M 'P n a 21'
_atom_sites_solution_hydrogens geom
_atom_sites_solution_primary direct
_atom_sites_solution_secondary difmap
_audit_creation_method SHELXL-97
_cell_angle_alpha 90.00
_cell_angle_beta 90.00
_cell_angle_gamma 90.00
_cell_formula_units_Z 4
_cell_length_a 25.3323(8)
_cell_length_b 3.98160(10)
_cell_length_c 14.0163(4)
_cell_measurement_reflns_used 7416
_cell_measurement_temperature 100(2)
_cell_measurement_theta_max 37.50
_cell_measurement_theta_min 2.17
_cell_volume 1413.73(7)
_computing_cell_refinement 'SAINT (Bruker, 2005)'
_computing_data_collection 'APEX2 (Bruker, 2005)'
_computing_data_reduction 'SAINT (Bruker, 2005)'
_computing_molecular_graphics 'SHELXTL (Sheldrick, 2008)'
_computing_publication_material 'SHELXTL (Sheldrick, 2008) and PLATON (Spek, 2009)'
_computing_structure_refinement 'SHELXTL (Sheldrick, 2008)'
_computing_structure_solution 'SHELXTL (Sheldrick, 2008)'
_diffrn_ambient_temperature 100
_diffrn_measured_fraction_theta_full 0.999
_diffrn_measured_fraction_theta_max 0.999
_diffrn_measurement_device_type 'Bruker APEXII CCD area-detector'
_diffrn_measurement_method '\f and \w'
_diffrn_radiation_monochromator graphite
_diffrn_radiation_source 'sealed tube'
_diffrn_radiation_type MoK\a
_diffrn_radiation_wavelength 0.71073
_diffrn_reflns_av_R_equivalents 0.0281
_diffrn_reflns_av_sigmaI/netI 0.0163
_diffrn_reflns_limit_h_max 43
_diffrn_reflns_limit_h_min -43
_diffrn_reflns_limit_k_max 6
_diffrn_reflns_limit_k_min -6
_diffrn_reflns_limit_l_max 24
_diffrn_reflns_limit_l_min -23
_diffrn_reflns_number 56940
_diffrn_reflns_theta_full 37.50
_diffrn_reflns_theta_max 37.50
_diffrn_reflns_theta_min 2.17
_diffrn_standards_number 0
_exptl_absorpt_coefficient_mu 0.242
_exptl_absorpt_correction_T_max 0.9513
_exptl_absorpt_correction_T_min 0.8719
_exptl_absorpt_correction_type multi-scan
_exptl_absorpt_process_details '(SADABS; Bruker, 2005)'
_exptl_crystal_colour 'Pale yellow'
_exptl_crystal_density_diffrn 1.430
_exptl_crystal_density_method 'not measured'
_exptl_crystal_description Block
_exptl_crystal_F_000 640
_exptl_crystal_size_max 0.58
_exptl_crystal_size_mid 0.31
_exptl_crystal_size_min 0.21
_refine_diff_density_max 0.661
_refine_diff_density_min -0.544
_refine_ls_abs_structure_details 'Flack (1983), 3588 Friedel pairs'
_refine_ls_abs_structure_Flack 0.04(4)
_refine_ls_extinction_method none
_refine_ls_goodness_of_fit_ref 1.095
_refine_ls_hydrogen_treatment constr
_refine_ls_matrix_type full
_refine_ls_number_parameters 193
_refine_ls_number_reflns 7416
_refine_ls_number_restraints 1
_refine_ls_restrained_S_all 1.095
_refine_ls_R_factor_all 0.0346
_refine_ls_R_factor_gt 0.0334
_refine_ls_shift/su_max 0.001
_refine_ls_shift/su_mean 0.000
_refine_ls_structure_factor_coef Fsqd
_refine_ls_weighting_details 'calc w=1/[\s^2^(Fo^2^)+(0.0672P)^2^+0.1429P] where P=(Fo^2^+2Fc^2^)/3'
_refine_ls_weighting_scheme calc
_refine_ls_wR_factor_gt 0.0978
_refine_ls_wR_factor_ref 0.0993
_reflns_number_gt 7177
_reflns_number_total 7416
_reflns_threshold_expression I>2\s(I)
_cod_data_source_file sj2627.cif
_cod_data_source_block I
_cod_database_code 2222453
_cod_database_fobs_code 2222453

loop_
_symmetry_equiv_pos_as_xyz
'x, y, z'
'-x, -y, z+1/2'
'x+1/2, -y+1/2, z'
'-x+1/2, y+1/2, z+1/2'

loop_
_atom_site_type_symbol
_atom_site_label
_atom_site_fract_x
_atom_site_fract_y
_atom_site_fract_z
_atom_site_U_iso_or_equiv
_atom_site_adp_type
_atom_site_calc_flag
_atom_site_refinement_flags
_atom_site_occupancy
_atom_site_disorder_assembly
_atom_site_disorder_group
S S1 0.249987(8) 0.46794(6) 0.47989(2) 0.01892(5) Uani d . 1 . .
O O1 0.25370(3) 0.4617(3) 0.68801(7) 0.02618(18) Uani d . 1 . .
O O2 0.40965(3) 0.51095(18) 1.13056(5) 0.01662(11) Uani d . 1 . .
O O3 0.49824(2) 0.83176(19) 1.08244(5) 0.01615(10) Uani d . 1 . .
O O4 0.51691(3) 1.02802(19) 0.90201(5) 0.01753(11) Uani d . 1 . .
C C1 0.28105(4) 0.5872(3) 0.37853(6) 0.02121(16) Uani d . 1 . .
H H1A 0.2679 0.5465 0.3177 0.025 Uiso calc R 1 . .
C C2 0.32771(4) 0.7503(3) 0.39595(7) 0.02174(16) Uani d . 1 . .
H H2A 0.3493 0.8331 0.3477 0.026 Uiso calc R 1 . .
C C3 0.34021(3) 0.7815(2) 0.49530(5) 0.01517(12) Uani d . 1 . .
H H3A 0.3702 0.8844 0.5200 0.018 Uiso calc R 1 . .
C C4 0.29890(3) 0.6283(2) 0.55061(6) 0.01440(12) Uani d . 1 . .
C C5 0.29401(3) 0.5880(2) 0.65390(6) 0.01617(13) Uani d . 1 . .
C C6 0.33914(3) 0.6919(2) 0.71401(6) 0.01613(13) Uani d . 1 . .
H H6A 0.3662 0.8202 0.6878 0.019 Uiso calc R 1 . .
C C7 0.34122(3) 0.6018(2) 0.80632(6) 0.01549(13) Uani d . 1 . .
H H7A 0.3122 0.4836 0.8294 0.019 Uiso calc R 1 . .
C C8 0.38341(3) 0.6666(2) 0.87483(5) 0.01329(11) Uani d . 1 . .
C C9 0.37539(3) 0.5559(2) 0.96864(6) 0.01372(11) Uani d . 1 . .
H H9A 0.3441 0.4479 0.9849 0.016 Uiso calc R 1 . .
C C10 0.41415(3) 0.6073(2) 1.03751(5) 0.01261(11) Uani d . 1 . .
C C11 0.46146(3) 0.7683(2) 1.01284(5) 0.01296(11) Uani d . 1 . .
C C12 0.46951(3) 0.8767(2) 0.91840(5) 0.01333(12) Uani d . 1 . .
C C13 0.43078(3) 0.8266(2) 0.84955(6) 0.01399(12) Uani d . 1 . .
H H13A 0.4362 0.8985 0.7872 0.017 Uiso calc R 1 . .
C C14 0.36101(4) 0.3538(2) 1.15750(6) 0.01816(14) Uani d . 1 . .
H H14A 0.3619 0.3001 1.2243 0.027 Uiso calc R 1 . .
H H14B 0.3563 0.1516 1.1212 0.027 Uiso calc R 1 . .
H H14C 0.3322 0.5043 1.1452 0.027 Uiso calc R 1 . .
C C15 0.54355(3) 0.6178(2) 1.07845(8) 0.02027(15) Uani d . 1 . .
H H15A 0.5681 0.6817 1.1274 0.030 Uiso calc R 1 . .
H H15B 0.5601 0.6391 1.0172 0.030 Uiso calc R 1 . .
H H15C 0.5329 0.3890 1.0881 0.030 Uiso calc R 1 . .
C C16 0.52661(4) 1.1439(3) 0.80695(6) 0.01969(15) Uani d . 1 . .
H H16A 0.5598 1.2597 0.8049 0.030 Uiso calc R 1 . .
H H16B 0.4989 1.2941 0.7880 0.030 Uiso calc R 1 . .
H H16C 0.5276 0.9555 0.7642 0.030 Uiso calc R 1 . .

loop_
_atom_site_aniso_label
_atom_site_aniso_U_11
_atom_site_aniso_U_22
_atom_site_aniso_U_33
_atom_site_aniso_U_12
_atom_site_aniso_U_13
_atom_site_aniso_U_23
S1 0.01673(9) 0.02390(10) 0.01613(9) -0.00032(6) -0.00311(6) 0.00034(9)
O1 0.0181(3) 0.0441(5) 0.0164(3) -0.0106(3) -0.0019(2) 0.0083(3)
O2 0.0169(2) 0.0225(3) 0.0104(2) -0.0028(2) 0.00034(19) 0.00240(19)
O3 0.0152(2) 0.0203(3) 0.0130(2) -0.00066(19) -0.00317(18) -0.0026(2)
O4 0.0148(2) 0.0241(3) 0.0136(2) -0.0053(2) 0.0005(2) 0.0021(2)
C1 0.0243(4) 0.0266(4) 0.0127(3) 0.0053(3) -0.0033(3) -0.0005(3)
C2 0.0220(4) 0.0247(4) 0.0185(3) 0.0027(3) 0.0059(3) 0.0038(3)
C3 0.0144(3) 0.0203(3) 0.0108(3) 0.0051(2) -0.0017(2) -0.0003(2)
C4 0.0135(3) 0.0168(3) 0.0129(3) 0.0002(2) -0.0012(2) 0.0020(2)
C5 0.0142(3) 0.0215(3) 0.0128(3) -0.0013(3) -0.0015(2) 0.0025(2)
C6 0.0147(3) 0.0199(3) 0.0138(3) -0.0014(2) -0.0017(2) 0.0012(2)
C7 0.0134(3) 0.0206(3) 0.0125(3) -0.0006(2) -0.0014(2) 0.0006(2)
C8 0.0123(3) 0.0168(3) 0.0108(2) 0.0004(2) -0.0006(2) -0.0002(2)
C9 0.0125(3) 0.0169(3) 0.0117(3) -0.0006(2) -0.0001(2) 0.0002(2)
C10 0.0128(3) 0.0149(3) 0.0101(3) 0.0006(2) 0.0003(2) 0.0001(2)
C11 0.0130(3) 0.0153(3) 0.0105(2) -0.0002(2) -0.0003(2) -0.0003(2)
C12 0.0127(3) 0.0157(3) 0.0116(3) -0.0003(2) 0.0010(2) -0.0007(2)
C13 0.0129(3) 0.0178(3) 0.0113(3) 0.0000(2) 0.0002(2) 0.0001(2)
C14 0.0186(3) 0.0206(4) 0.0152(3) -0.0016(3) 0.0039(2) 0.0030(3)
C15 0.0174(3) 0.0188(3) 0.0246(4) 0.0001(3) -0.0066(3) -0.0001(3)
C16 0.0171(3) 0.0252(4) 0.0168(3) -0.0013(3) 0.0032(3) 0.0051(3)

loop_
_atom_type_symbol
_atom_type_description
_atom_type_scat_dispersion_real
_atom_type_scat_dispersion_imag
_atom_type_scat_source
C C 0.0033 0.0016 'International Tables Vol C Tables 4.2.6.8 and 6.1.1.4'
H H 0.0000 0.0000 'International Tables Vol C Tables 4.2.6.8 and 6.1.1.4'
O O 0.0106 0.0060 'International Tables Vol C Tables 4.2.6.8 and 6.1.1.4'
S S 0.1246 0.1234 'International Tables Vol C Tables 4.2.6.8 and 6.1.1.4'

loop_
_geom_angle_atom_site_label_1
_geom_angle_atom_site_label_2
_geom_angle_atom_site_label_3
_geom_angle_site_symmetry_1
_geom_angle_site_symmetry_3
_geom_angle
_geom_angle_publ_flag
C1 S1 C4 . . 92.57(5) ?
C10 O2 C14 . . 116.54(7) ?
C11 O3 C15 . . 114.04(7) ?
C12 O4 C16 . . 116.78(7) ?
C2 C1 S1 . . 112.61(7) ?
C2 C1 H1A . . 123.7 ?
S1 C1 H1A . . 123.7 ?
C1 C2 C3 . . 113.88(8) ?
C1 C2 H2A . . 123.1 ?
C3 C2 H2A . . 123.1 ?
C2 C3 C4 . . 109.02(8) ?
C2 C3 H3A . . 125.5 ?
C4 C3 H3A . . 125.5 ?
C3 C4 C5 . . 129.94(7) ?
C3 C4 S1 . . 111.91(6) ?
C5 C4 S1 . . 118.14(6) ?
O1 C5 C4 . . 119.89(8) ?
O1 C5 C6 . . 122.19(8) ?
C4 C5 C6 . . 117.90(7) ?
C7 C6 C5 . . 120.26(8) ?
C7 C6 H6A . . 119.9 ?
C5 C6 H6A . . 119.9 ?
C6 C7 C8 . . 127.94(8) ?
C6 C7 H7A . . 116.0 ?
C8 C7 H7A . . 116.0 ?
C9 C8 C13 . . 120.22(7) ?
C9 C8 C7 . . 117.10(7) ?
C13 C8 C7 . . 122.68(7) ?
C10 C9 C8 . . 120.15(7) ?
C10 C9 H9A . . 119.9 ?
C8 C9 H9A . . 119.9 ?
O2 C10 C9 . . 124.24(7) ?
O2 C10 C11 . . 115.83(7) ?
C9 C10 C11 . . 119.93(7) ?
O3 C11 C10 . . 119.29(7) ?
O3 C11 C12 . . 120.91(7) ?
C10 C11 C12 . . 119.73(7) ?
O4 C12 C13 . . 124.62(7) ?
O4 C12 C11 . . 114.94(7) ?
C13 C12 C11 . . 120.43(7) ?
C12 C13 C8 . . 119.54(7) ?
C12 C13 H13A . . 120.2 ?
C8 C13 H13A . . 120.2 ?
O2 C14 H14A . . 109.5 ?
O2 C14 H14B . . 109.5 ?
H14A C14 H14B . . 109.5 ?
O2 C14 H14C . . 109.5 ?
H14A C14 H14C . . 109.5 ?
H14B C14 H14C . . 109.5 ?
O3 C15 H15A . . 109.5 ?
O3 C15 H15B . . 109.5 ?
H15A C15 H15B . . 109.5 ?
O3 C15 H15C . . 109.5 ?
H15A C15 H15C . . 109.5 ?
H15B C15 H15C . . 109.5 ?
O4 C16 H16A . . 109.5 ?
O4 C16 H16B . . 109.5 ?
H16A C16 H16B . . 109.5 ?
O4 C16 H16C . . 109.5 ?
H16A C16 H16C . . 109.5 ?
H16B C16 H16C . . 109.5 ?

loop_
_geom_bond_atom_site_label_1
_geom_bond_atom_site_label_2
_geom_bond_site_symmetry_2
_geom_bond_distance
_geom_bond_publ_flag
S1 C1 . 1.6921(11) ?
S1 C4 . 1.7104(8) ?
O1 C5 . 1.2347(11) ?
O2 C10 . 1.3642(10) ?
O2 C14 . 1.4325(11) ?
O3 C11 . 1.3725(10) ?
O3 C15 . 1.4304(12) ?
O4 C12 . 1.3630(10) ?
O4 C16 . 1.4312(11) ?
C1 C2 . 1.3704(15) ?
C1 H1A . 0.9300 ?
C2 C3 . 1.4335(13) ?
C2 H2A . 0.9300 ?
C3 C4 . 1.4382(12) ?
C3 H3A . 0.9300 ?
C4 C5 . 1.4619(12) ?
C5 C6 . 1.4792(12) ?
C6 C7 . 1.3437(11) ?
C6 H6A . 0.9300 ?
C7 C8 . 1.4598(11) ?
C7 H7A . 0.9300 ?
C8 C9 . 1.4015(11) ?
C8 C13 . 1.4040(11) ?
C9 C10 . 1.3920(11) ?
C9 H9A . 0.9300 ?
C10 C11 . 1.4023(11) ?
C11 C12 . 1.4073(11) ?
C12 C13 . 1.3905(11) ?
C13 H13A . 0.9300 ?
C14 H14A . 0.9600 ?
C14 H14B . 0.9600 ?
C14 H14C . 0.9600 ?
C15 H15A . 0.9600 ?
C15 H15B . 0.9600 ?
C15 H15C . 0.9600 ?
C16 H16A . 0.9600 ?
C16 H16B . 0.9600 ?
C16 H16C . 0.9600 ?

loop_
_geom_hbond_atom_site_label_D
_geom_hbond_atom_site_label_H
_geom_hbond_atom_site_label_A
_geom_hbond_site_symmetry_A
_geom_hbond_distance_DH
_geom_hbond_distance_HA
_geom_hbond_distance_DA
_geom_hbond_angle_DHA
_geom_hbond_publ_flag
C1 H1A O1 4_554 0.93 2.52 3.1827(14) 129 y
C7 H7A O1 1_555 0.93 2.48 2.8243(12) 102 y
C15 H15B O4 1_555 0.96 2.49 3.0396(13) 116 y
C15 H15C O3 1_545 0.96 2.39 3.3340(11) 169 y

loop_
_geom_torsion_atom_site_label_1
_geom_torsion_atom_site_label_2
_geom_torsion_atom_site_label_3
_geom_torsion_atom_site_label_4
_geom_torsion_site_symmetry_1
_geom_torsion_site_symmetry_2
_geom_torsion_site_symmetry_3
_geom_torsion_site_symmetry_4
_geom_torsion
_geom_torsion_publ_flag
C4 S1 C1 C2 . . . . -0.66(8) ?
S1 C1 C2 C3 . . . . 0.53(11) ?
C1 C2 C3 C4 . . . . -0.06(11) ?
C2 C3 C4 C5 . . . . 178.30(9) ?
C2 C3 C4 S1 . . . . -0.43(9) ?
C1 S1 C4 C3 . . . . 0.62(7) ?
C1 S1 C4 C5 . . . . -178.27(7) ?
C3 C4 C5 O1 . . . . 176.49(10) ?
S1 C4 C5 O1 . . . . -4.85(13) ?
C3 C4 C5 C6 . . . . -5.52(14) ?
S1 C4 C5 C6 . . . . 173.14(7) ?
O1 C5 C6 C7 . . . . 10.94(15) ?
C4 C5 C6 C7 . . . . -166.99(8) ?
C5 C6 C7 C8 . . . . 176.81(8) ?
C6 C7 C8 C9 . . . . 177.83(9) ?
C6 C7 C8 C13 . . . . -3.34(14) ?
C13 C8 C9 C10 . . . . 0.69(12) ?
C7 C8 C9 C10 . . . . 179.55(8) ?
C14 O2 C10 C9 . . . . -1.38(12) ?
C14 O2 C10 C11 . . . . 178.47(7) ?
C8 C9 C10 O2 . . . . 179.44(8) ?
C8 C9 C10 C11 . . . . -0.40(12) ?
C15 O3 C11 C10 . . . . 106.33(9) ?
C15 O3 C11 C12 . . . . -76.76(10) ?
O2 C10 C11 O3 . . . . -2.98(11) ?
C9 C10 C11 O3 . . . . 176.88(8) ?
O2 C10 C11 C12 . . . . -179.93(7) ?
C9 C10 C11 C12 . . . . -0.07(12) ?
C16 O4 C12 C13 . . . . 0.47(12) ?
C16 O4 C12 C11 . . . . -179.67(8) ?
O3 C11 C12 O4 . . . . 3.51(11) ?
C10 C11 C12 O4 . . . . -179.59(7) ?
O3 C11 C12 C13 . . . . -176.63(8) ?
C10 C11 C12 C13 . . . . 0.27(12) ?
O4 C12 C13 C8 . . . . 179.86(8) ?
C11 C12 C13 C8 . . . . 0.01(12) ?
C9 C8 C13 C12 . . . . -0.49(12) ?
C7 C8 C13 C12 . . . . -179.29(8) ?

loop_
_cod_related_entry_id
_cod_related_entry_database
_cod_related_entry_code
1 ChemSpider 4664014
